data_4337756
loop_
_publ_author_name
'Copping, Roy'
'Jeon, Byoungseon'
'Pemmaraju, C. Das'
'Wang, Shuao'
'Teat, Simon J.'
'Janousch, Markus'
'Tyliszczak, Tolek'
'Canning, Andrew'
'Gr\/onbech-Jensen, Niels'
'Prendergast, David'
'Shuh, David K.'

_publ_section_title
;
 Toward Equatorial Planarity about Uranyl: Synthesis and Structure of
 Tridentate Nitrogen-Donor {UO2}(2+) Complexes.
;
_journal_issue 5
_journal_name_full 'Inorganic chemistry'
_journal_page_first 2506
_journal_page_last 2515
_journal_paper_doi 10.1021/ic4026359
_journal_volume 53
_journal_year 2014
_chemical_formula_sum 'C56 H43 Cl N13 O2 U'
_chemical_formula_weight 1203.51
_chemical_name_systematic
;
 ?
;
_space_group_IT_number 2
_symmetry_cell_setting triclinic
_symmetry_space_group_name_Hall '-P 1'
_symmetry_space_group_name_H-M 'P -1'
_atom_sites_solution_hydrogens mixed
_atom_sites_solution_primary direct
_atom_sites_solution_secondary difmap
_audit_creation_method SHELXL-97
_cell_angle_alpha 80.382(2)
_cell_angle_beta 81.000(2)
_cell_angle_gamma 83.108(2)
_cell_formula_units_Z 2
_cell_length_a 8.4712(7)
_cell_length_b 14.8680(13)
_cell_length_c 20.3713(18)
_cell_measurement_reflns_used 9916
_cell_measurement_temperature 150(2)
_cell_measurement_theta_max 29.89
_cell_measurement_theta_min 2.24
_cell_volume 2486.9(4)
_computing_cell_refinement 'Bruker SAINT v7.34a'
_computing_data_collection 'Bruker APEX 2'
_computing_data_reduction 'Bruker SAINT v7.34a'
_computing_molecular_graphics 'Bruker SHELXTL'
_computing_publication_material 'Bruker SHELXTL & local programs'
_computing_structure_refinement 'Bruker SHELXTL'
_computing_structure_solution SIR97
_diffrn_ambient_temperature 150(2)
_diffrn_measured_fraction_theta_full 0.990
_diffrn_measured_fraction_theta_max 0.990
_diffrn_measurement_device_type 'Bruker APEX II CCD diffractometer'
_diffrn_measurement_method '\w rotation with narrow frames'
_diffrn_radiation_monochromator 'silicon 111'
_diffrn_radiation_source 'Advanced Light Source station 11.3.1'
_diffrn_radiation_type synchrotron
_diffrn_radiation_wavelength 0.77490
_diffrn_reflns_av_R_equivalents 0.0433
_diffrn_reflns_av_sigmaI/netI 0.0377
_diffrn_reflns_limit_h_max 12
_diffrn_reflns_limit_h_min -12
_diffrn_reflns_limit_k_max 21
_diffrn_reflns_limit_k_min -21
_diffrn_reflns_limit_l_max 29
_diffrn_reflns_limit_l_min -29
_diffrn_reflns_number 66151
_diffrn_reflns_theta_full 33.69
_diffrn_reflns_theta_max 33.69
_diffrn_reflns_theta_min 2.50
_diffrn_standards_number 0
_exptl_absorpt_coefficient_mu 1.885
_exptl_absorpt_correction_T_max 0.93
_exptl_absorpt_correction_T_min 0.91
_exptl_absorpt_correction_type multi-scan
_exptl_absorpt_process_details 'SADABS 2008/1 Bruker AXS Madison WI USA'
_exptl_crystal_colour orange
_exptl_crystal_density_diffrn 1.607
_exptl_crystal_density_method 'not measured'
_exptl_crystal_description block
_exptl_crystal_F_000 1190
_exptl_crystal_size_max 0.02
_exptl_crystal_size_mid 0.02
_exptl_crystal_size_min 0.01
_refine_diff_density_max 0.936
_refine_diff_density_min -0.807
_refine_diff_density_rms 0.093
_refine_ls_extinction_method none
_refine_ls_goodness_of_fit_ref 1.022
_refine_ls_hydrogen_treatment mixed
_refine_ls_matrix_type full
_refine_ls_number_parameters 670
_refine_ls_number_reflns 15129
_refine_ls_number_restraints 0
_refine_ls_restrained_S_all 1.022
_refine_ls_R_factor_all 0.0377
_refine_ls_R_factor_gt 0.0267
_refine_ls_shift/su_max 0.003
_refine_ls_shift/su_mean 0.000
_refine_ls_structure_factor_coef Fsqd
_refine_ls_weighting_details 'calc w=1/[\s^2^(Fo^2^)+(0.0319P)^2^+0.1114P] where P=(Fo^2^+2Fc^2^)/3'
_refine_ls_weighting_scheme calc
_refine_ls_wR_factor_gt 0.0583
_refine_ls_wR_factor_ref 0.0616
_reflns_number_gt 12899
_reflns_number_total 15129
_reflns_threshold_expression I>2\s(I)
_cod_data_source_file ic4026359_si_003.cif
_cod_data_source_block compound2a
_cod_original_sg_symbol_H-M P-1
_cod_database_code 4337756

loop_
_symmetry_equiv_pos_as_xyz
'x, y, z'
'-x, -y, -z'

loop_
_atom_site_label
_atom_site_type_symbol
_atom_site_fract_x
_atom_site_fract_y
_atom_site_fract_z
_atom_site_U_iso_or_equiv
_atom_site_adp_type
_atom_site_occupancy
_atom_site_symmetry_multiplicity
_atom_site_calc_flag
_atom_site_refinement_flags
U1 U 0.592158(11) 0.734914(6) 0.579283(4) 0.02174(3) Uani 1 1 d .
Cl1 Cl 0.68109(9) 0.80122(5) 0.44965(3) 0.04013(16) Uani 1 1 d .
O1 O 0.5170(2) 0.63788(12) 0.56150(9) 0.0305(4) Uani 1 1 d .
N1 N 0.8752(2) 0.65047(14) 0.56495(9) 0.0234(4) Uani 1 1 d .
C1 C 0.0966(3) 0.79845(18) 0.66798(14) 0.0318(5) Uani 1 1 d .
H1A H 0.1103 0.8047 0.6203 0.038 Uiso 1 1 calc R
O2 O 0.6588(2) 0.83305(12) 0.60018(9) 0.0293(4) Uani 1 1 d .
N2 N 0.6941(2) 0.65335(13) 0.68794(9) 0.0214(4) Uani 1 1 d .
C2 C -0.0485(3) 0.8247(2) 0.70374(15) 0.0373(6) Uani 1 1 d .
H2A H -0.1354 0.8498 0.6799 0.045 Uiso 1 1 calc R
N3 N 0.3844(2) 0.73097(14) 0.68474(10) 0.0243(4) Uani 1 1 d .
C3 C -0.0727(3) 0.8159(2) 0.77424(15) 0.0380(6) Uani 1 1 d .
H3A H -0.1740 0.8363 0.7969 0.046 Uiso 1 1 calc R
N4 N 1.0810(2) 0.56454(14) 0.60864(10) 0.0252(4) Uani 1 1 d .
C4 C 0.0481(3) 0.7780(2) 0.81076(14) 0.0350(6) Uani 1 1 d .
H4A H 0.0314 0.7705 0.8585 0.042 Uiso 1 1 calc R
N5 N 0.3354(2) 0.71070(14) 0.80033(10) 0.0251(4) Uani 1 1 d .
C5 C 0.1972(3) 0.75083(17) 0.77539(12) 0.0262(5) Uani 1 1 d .
N6 N 0.3561(3) 0.83370(15) 0.53551(11) 0.0291(4) Uani 1 1 d .
C6 C 0.2239(3) 0.76204(16) 0.70437(12) 0.0246(5) Uani 1 1 d .
C7 C 0.4399(3) 0.70160(16) 0.74501(11) 0.0218(4) Uani 1 1 d .
N7 N 0.2926(3) 0.58535(16) 0.93378(11) 0.0298(5) Uani 1 1 d .
N8 N 0.5832(3) 0.94788(16) 0.90320(12) 0.0342(5) Uani 1 1 d .
C8 C 0.6023(3) 0.65856(16) 0.74795(11) 0.0226(4) Uani 1 1 d .
C9 C 0.6594(3) 0.62152(18) 0.80842(12) 0.0284(5) Uani 1 1 d .
H9A H 0.5938 0.6268 0.8502 0.034 Uiso 1 1 calc R
N9 N 0.4690(3) 0.85582(16) 0.85149(11) 0.0278(4) Uani 1 1 d .
N10 N 0.2897(3) 0.51017(16) 1.03904(11) 0.0352(5) Uani 1 1 d .
C10 C 0.8126(3) 0.57712(19) 0.80666(12) 0.0305(5) Uani 1 1 d .
H10A H 0.8526 0.5503 0.8473 0.037 Uiso 1 1 calc R
C11 C 0.9072(3) 0.57201(18) 0.74543(12) 0.0288(5) Uani 1 1 d .
H11A H 1.0130 0.5420 0.7432 0.035 Uiso 1 1 calc R
N11 N 0.4236(3) 0.72934(15) 0.96050(10) 0.0289(4) Uani 1 1 d .
C12 C 0.8445(3) 0.61156(16) 0.68736(11) 0.0236(5) Uani 1 1 d .
N12 N 1.2813(3) 0.45008(16) 0.69010(11) 0.0326(5) Uani 1 1 d .
C13 C 0.9342(3) 0.60995(16) 0.62061(11) 0.0222(4) Uani 1 1 d .
C14 C 1.1229(3) 0.57429(16) 0.53973(12) 0.0249(5) Uani 1 1 d .
C15 C 1.2585(3) 0.53934(18) 0.50089(13) 0.0295(5) Uani 1 1 d .
H15A H 1.3432 0.5022 0.5207 0.035 Uiso 1 1 calc R
C16 C 1.2642(3) 0.56141(18) 0.43195(13) 0.0316(5) Uani 1 1 d .
H16A H 1.3555 0.5397 0.4034 0.038 Uiso 1 1 calc R
C17 C 1.1376(3) 0.6152(2) 0.40356(13) 0.0348(6) Uani 1 1 d .
H17A H 1.1453 0.6288 0.3560 0.042 Uiso 1 1 calc R
C18 C 1.0019(3) 0.64913(19) 0.44227(12) 0.0316(5) Uani 1 1 d .
H18A H 0.9167 0.6853 0.4222 0.038 Uiso 1 1 calc R
C19 C 0.9946(3) 0.62800(17) 0.51252(11) 0.0248(5) Uani 1 1 d .
C20 C 0.3358(3) 0.92405(18) 0.53812(14) 0.0328(6) Uani 1 1 d .
H20A H 0.3900 0.9472 0.5683 0.039 Uiso 1 1 calc R
C21 C 0.2398(4) 0.9846(2) 0.49895(16) 0.0416(7) Uani 1 1 d .
H21A H 0.2288 1.0483 0.5018 0.050 Uiso 1 1 calc R
C22 C 0.1597(4) 0.9513(2) 0.45535(16) 0.0468(8) Uani 1 1 d .
H22A H 0.0949 0.9919 0.4270 0.056 Uiso 1 1 calc R
C23 C 0.1750(4) 0.8587(2) 0.45355(15) 0.0437(7) Uani 1 1 d .
H23A H 0.1175 0.8341 0.4253 0.052 Uiso 1 1 calc R
C24 C 0.2754(3) 0.8016(2) 0.49345(14) 0.0344(6) Uani 1 1 d .
H24A H 0.2880 0.7378 0.4912 0.041 Uiso 1 1 calc R
C25 C 0.6390(4) 1.0822(2) 0.73086(16) 0.0399(7) Uani 1 1 d .
H25A H 0.6822 1.1352 0.7050 0.048 Uiso 1 1 calc R
C26 C 0.1021(4) 0.3392(2) 0.96951(18) 0.0492(8) Uani 1 1 d .
H26A H 0.0576 0.2820 0.9807 0.059 Uiso 1 1 calc R
C27 C 0.4366(4) 0.6671(2) 1.07623(13) 0.0387(6) Uani 1 1 d .
H27A H 0.4191 0.6182 1.1123 0.046 Uiso 1 1 calc R
C28 C 0.2240(3) 0.45939(19) 1.00051(13) 0.0336(6) Uani 1 1 d .
C29 C 0.1065(4) 0.3867(2) 0.90356(17) 0.0450(7) Uani 1 1 d .
H29A H 0.0650 0.3605 0.8711 0.054 Uiso 1 1 calc R
C30 C 0.5648(4) 1.02473(19) 0.69924(14) 0.0367(6) Uani 1 1 d .
H30A H 0.5583 1.0401 0.6525 0.044 Uiso 1 1 calc R
C31 C 0.6502(4) 1.06291(19) 0.79861(16) 0.0388(6) Uani 1 1 d .
H31A H 0.7006 1.1019 0.8197 0.047 Uiso 1 1 calc R
C32 C 0.1616(4) 0.3745(2) 1.01843(16) 0.0439(7) Uani 1 1 d .
H32A H 0.1600 0.3419 1.0628 0.053 Uiso 1 1 calc R
C33 C 0.3979(3) 0.66254(19) 1.01265(12) 0.0315(5) Uani 1 1 d .
C34 C 0.1692(3) 0.4703(2) 0.88448(15) 0.0376(6) Uani 1 1 d .
H34A H 0.1732 0.5018 0.8398 0.045 Uiso 1 1 calc R
C35 C 0.3279(3) 0.58477(19) 0.99693(12) 0.0307(5) Uani 1 1 d .
C36 C 0.2259(3) 0.50554(19) 0.93422(13) 0.0314(5) Uani 1 1 d .
C37 C 0.5273(4) 0.8145(2) 1.03216(14) 0.0395(7) Uani 1 1 d .
H37A H 0.5711 0.8683 1.0375 0.047 Uiso 1 1 calc R
C38 C 0.5852(3) 0.98430(19) 0.83575(14) 0.0322(5) Uani 1 1 d .
C39 C 0.5135(3) 0.92773(17) 0.80237(13) 0.0278(5) Uani 1 1 d .
C40 C 0.4872(3) 0.80330(19) 0.97041(13) 0.0322(6) Uani 1 1 d .
C41 C 0.5150(3) 0.87180(19) 0.90937(13) 0.0300(5) Uani 1 1 d .
C42 C 0.5010(4) 0.7445(2) 1.08521(14) 0.0435(7) Uani 1 1 d .
H42A H 0.5273 0.7496 1.1280 0.052 Uiso 1 1 calc R
C43 C 0.5011(3) 0.94645(18) 0.73441(13) 0.0322(5) Uani 1 1 d .
H43A H 0.4515 0.9075 0.7130 0.039 Uiso 1 1 calc R
C50 C 1.2896(5) 0.3604(2) 0.6887(2) 0.0582(10) Uani 1 1 d .
H50A H 1.2051 0.3372 0.6729 0.070 Uiso 1 1 calc R
C51 C 1.5263(4) 0.4231(2) 0.73726(14) 0.0366(6) Uani 1 1 d .
H51A H 1.6064 0.4477 0.7549 0.044 Uiso 1 1 calc R
C52 C 1.3979(4) 0.47994(19) 0.71432(14) 0.0345(6) Uani 1 1 d .
H52A H 1.3935 0.5436 0.7161 0.041 Uiso 1 1 calc R
C53 C 1.5366(4) 0.3313(2) 0.73416(15) 0.0400(7) Uani 1 1 d .
H53A H 1.6242 0.2909 0.7488 0.048 Uiso 1 1 calc R
C54 C 1.4155(5) 0.2995(2) 0.7092(2) 0.0638(11) Uani 1 1 d .
H54A H 1.4185 0.2363 0.7060 0.077 Uiso 1 1 calc R
C55 C 0.8414(4) 0.0167(2) 0.99367(17) 0.0468(8) Uani 1 1 d .
H55A H 0.7305 0.0275 0.9891 0.056 Uiso 1 1 calc R
C57 C 0.9058(4) 0.0685(2) 1.03016(17) 0.0472(8) Uani 1 1 d .
H57A H 0.8412 0.1158 1.0506 0.057 Uiso 1 1 calc R
C58 C 1.0643(4) 0.0510(2) 1.03661(18) 0.0496(8) Uani 1 1 d .
H58A H 1.1106 0.0860 1.0623 0.060 Uiso 1 1 calc R
N13 N 0.9309(5) 0.2305(3) 0.7567(3) 0.0779(12) Uani 1 1 d .
C59 C 1.0206(5) 0.1782(4) 0.7190(2) 0.0730(14) Uani 1 1 d .
H59A H 1.0093 0.1884 0.6726 0.088 Uiso 1 1 calc R
C60 C 0.9516(5) 0.2165(3) 0.8215(3) 0.0714(12) Uani 1 1 d .
H60A H 0.8878 0.2543 0.8508 0.086 Uiso 1 1 calc R
C61 C 1.0603(6) 0.1504(4) 0.8471(2) 0.0752(13) Uani 1 1 d .
H61A H 1.0717 0.1425 0.8934 0.090 Uiso 1 1 calc R
C62 C 1.1310(6) 0.1091(5) 0.7402(3) 0.1012(19) Uani 1 1 d .
H62A H 1.1917 0.0712 0.7102 0.121 Uiso 1 1 calc R
C63 C 1.1505(7) 0.0968(4) 0.8067(3) 0.1002(19) Uani 1 1 d .
H63A H 1.2275 0.0506 0.8238 0.120 Uiso 1 1 calc R
H4N H 1.135(4) 0.521(2) 0.6411(18) 0.056(10) Uiso 1 1 d .
H9N H 0.434(4) 0.812(2) 0.8467(15) 0.032(8) Uiso 1 1 d .
H7N H 0.312(4) 0.624(2) 0.9016(15) 0.030(8) Uiso 1 1 d .

loop_
_atom_site_aniso_label
_atom_site_aniso_U_11
_atom_site_aniso_U_22
_atom_site_aniso_U_33
_atom_site_aniso_U_23
_atom_site_aniso_U_13
_atom_site_aniso_U_12
U1 0.02289(4) 0.02451(4) 0.01764(4) -0.00155(3) -0.00604(3) 0.00037(3)
Cl1 0.0442(4) 0.0477(4) 0.0219(3) 0.0024(3) -0.0028(3) 0.0092(3)
O1 0.0298(10) 0.0297(9) 0.0333(9) -0.0055(7) -0.0100(8) 0.0012(7)
N1 0.0218(10) 0.0297(10) 0.0177(9) -0.0026(7) -0.0029(7) 0.0010(8)
C1 0.0278(13) 0.0350(14) 0.0321(13) -0.0001(10) -0.0098(10) -0.0008(11)
O2 0.0322(10) 0.0292(9) 0.0265(9) -0.0021(7) -0.0070(7) -0.0021(7)
N2 0.0205(9) 0.0260(10) 0.0171(8) -0.0009(7) -0.0045(7) -0.0004(7)
C2 0.0268(14) 0.0384(15) 0.0459(16) -0.0010(12) -0.0135(12) 0.0033(11)
N3 0.0229(10) 0.0276(10) 0.0220(9) -0.0028(8) -0.0043(7) -0.0003(8)
C3 0.0231(13) 0.0427(16) 0.0468(16) -0.0094(13) -0.0041(11) 0.0047(11)
N4 0.0227(10) 0.0292(10) 0.0221(9) -0.0023(8) -0.0033(8) 0.0018(8)
C4 0.0252(13) 0.0429(15) 0.0353(14) -0.0070(12) -0.0006(10) -0.0001(11)
N5 0.0210(10) 0.0301(10) 0.0231(9) -0.0030(8) -0.0025(7) 0.0002(8)
C5 0.0245(12) 0.0275(12) 0.0262(11) -0.0024(9) -0.0042(9) -0.0024(9)
N6 0.0284(11) 0.0289(11) 0.0282(10) 0.0006(8) -0.0054(8) -0.0013(9)
C6 0.0203(11) 0.0254(11) 0.0277(11) -0.0025(9) -0.0053(9) -0.0002(9)
C7 0.0204(11) 0.0245(11) 0.0206(10) -0.0020(8) -0.0049(8) -0.0021(9)
N7 0.0261(11) 0.0363(12) 0.0231(10) 0.0039(9) -0.0016(8) -0.0014(9)
N8 0.0326(13) 0.0368(12) 0.0364(12) -0.0089(10) -0.0106(10) -0.0032(10)
C8 0.0227(11) 0.0245(11) 0.0202(10) -0.0010(8) -0.0048(8) -0.0019(9)
C9 0.0252(12) 0.0381(14) 0.0197(10) -0.0008(9) -0.0035(9) 0.0006(10)
N9 0.0295(12) 0.0279(11) 0.0270(10) -0.0046(8) -0.0067(8) -0.0034(9)
N10 0.0375(13) 0.0359(12) 0.0256(10) 0.0026(9) 0.0039(9) 0.0023(10)
C10 0.0278(13) 0.0419(15) 0.0191(11) 0.0020(10) -0.0077(9) 0.0039(11)
C11 0.0221(12) 0.0379(14) 0.0234(11) -0.0007(10) -0.0039(9) 0.0039(10)
N11 0.0268(11) 0.0355(12) 0.0228(10) -0.0024(8) -0.0041(8) 0.0010(9)
C12 0.0230(11) 0.0273(11) 0.0197(10) -0.0024(8) -0.0037(8) -0.0001(9)
N12 0.0302(12) 0.0339(12) 0.0329(11) -0.0022(9) -0.0081(9) 0.0016(9)
C13 0.0203(11) 0.0265(11) 0.0190(10) -0.0022(8) -0.0042(8) 0.0005(9)
C14 0.0253(12) 0.0248(11) 0.0238(11) -0.0018(9) -0.0033(9) -0.0024(9)
C15 0.0270(13) 0.0310(13) 0.0287(12) -0.0056(10) 0.0003(10) 0.0007(10)
C16 0.0289(13) 0.0343(14) 0.0286(12) -0.0068(10) 0.0045(10) 0.0009(11)
C17 0.0371(15) 0.0419(15) 0.0231(12) -0.0048(10) 0.0015(10) -0.0015(12)
C18 0.0307(13) 0.0414(15) 0.0212(11) -0.0016(10) -0.0038(9) -0.0010(11)
C19 0.0250(12) 0.0286(12) 0.0199(10) -0.0024(9) -0.0014(9) -0.0038(9)
C20 0.0290(14) 0.0309(13) 0.0372(14) -0.0019(11) -0.0027(11) -0.0044(11)
C21 0.0368(16) 0.0293(14) 0.0502(17) 0.0074(12) 0.0011(13) 0.0025(12)
C22 0.0377(17) 0.0534(19) 0.0392(16) 0.0159(14) -0.0063(13) 0.0062(14)
C23 0.0382(17) 0.0573(19) 0.0363(15) -0.0011(13) -0.0165(12) -0.0006(14)
C24 0.0348(15) 0.0337(14) 0.0353(14) -0.0028(11) -0.0124(11) 0.0000(11)
C25 0.0390(16) 0.0293(14) 0.0491(17) -0.0018(12) -0.0001(13) -0.0075(12)
C26 0.0454(19) 0.0377(16) 0.061(2) -0.0034(15) 0.0020(16) -0.0070(14)
C27 0.0383(16) 0.0516(17) 0.0226(12) -0.0006(11) -0.0038(11) 0.0027(13)
C28 0.0313(14) 0.0360(14) 0.0279(12) 0.0002(10) 0.0034(10) 0.0025(11)
C29 0.0404(17) 0.0447(17) 0.0510(18) -0.0091(14) -0.0095(14) -0.0026(14)
C30 0.0396(16) 0.0348(14) 0.0326(13) -0.0020(11) -0.0011(11) -0.0009(12)
C31 0.0378(16) 0.0313(14) 0.0492(17) -0.0105(12) -0.0047(13) -0.0063(12)
C32 0.0451(18) 0.0417(16) 0.0366(15) 0.0045(12) 0.0057(13) -0.0003(13)
C33 0.0292(13) 0.0405(15) 0.0216(11) -0.0015(10) -0.0017(9) 0.0029(11)
C34 0.0330(15) 0.0429(16) 0.0348(14) -0.0003(12) -0.0067(11) -0.0007(12)
C35 0.0271(13) 0.0398(14) 0.0207(11) 0.0001(10) -0.0003(9) 0.0037(11)
C36 0.0255(13) 0.0346(14) 0.0295(12) 0.0008(10) 0.0010(10) 0.0012(10)
C37 0.0404(17) 0.0497(17) 0.0310(14) -0.0117(12) -0.0087(12) -0.0022(13)
C38 0.0275(13) 0.0319(13) 0.0385(14) -0.0081(11) -0.0054(11) -0.0031(10)
C39 0.0254(12) 0.0252(12) 0.0319(12) -0.0047(9) -0.0046(10) 0.0022(9)
C40 0.0285(13) 0.0410(15) 0.0266(12) -0.0053(10) -0.0059(10) 0.0020(11)
C41 0.0274(13) 0.0365(14) 0.0280(12) -0.0081(10) -0.0086(10) -0.0001(10)
C42 0.0467(18) 0.061(2) 0.0234(13) -0.0084(12) -0.0095(12) 0.0015(15)
C43 0.0335(14) 0.0325(13) 0.0306(13) -0.0052(10) -0.0044(10) -0.0028(11)
C50 0.056(2) 0.0409(18) 0.089(3) -0.0150(18) -0.045(2) 0.0025(16)
C51 0.0324(15) 0.0463(16) 0.0320(13) -0.0042(12) -0.0082(11) -0.0052(12)
C52 0.0378(15) 0.0294(13) 0.0366(14) -0.0060(11) -0.0063(11) -0.0014(11)
C53 0.0358(16) 0.0449(17) 0.0364(15) 0.0013(12) -0.0132(12) 0.0083(13)
C54 0.068(3) 0.0317(16) 0.102(3) -0.0135(18) -0.049(2) 0.0091(16)
C55 0.0319(16) 0.056(2) 0.0547(19) -0.0114(15) -0.0151(14) 0.0025(14)
C57 0.0372(17) 0.0507(19) 0.057(2) -0.0214(15) -0.0141(14) 0.0093(14)
C58 0.0424(18) 0.054(2) 0.057(2) -0.0184(16) -0.0161(15) 0.0021(15)
N13 0.059(2) 0.065(2) 0.111(3) 0.013(2) -0.037(2) -0.0149(18)
C59 0.055(3) 0.113(4) 0.049(2) 0.024(2) -0.0174(19) -0.035(3)
C60 0.045(2) 0.067(3) 0.110(4) -0.033(3) -0.007(2) -0.0130(19)
C61 0.067(3) 0.102(4) 0.052(2) -0.002(2) -0.013(2) 0.000(3)
C62 0.060(3) 0.173(6) 0.068(3) -0.037(3) -0.002(2) 0.014(3)
C63 0.086(4) 0.129(5) 0.079(3) -0.018(3) -0.035(3) 0.052(3)

loop_
_atom_type_symbol
_atom_type_description
_atom_type_scat_dispersion_real
_atom_type_scat_dispersion_imag
_atom_type_scat_source
C C -0.0020 0.0020 'WCROMER Program in WinGX L.Kissel & R.H.Pratt Acta Cryst A46 170 1990'
H H 0.0000 0.0000 'WCROMER Program in WinGX L.Kissel & R.H.Pratt Acta Cryst A46 170 1990'
N N -0.0031 0.0040 'WCROMER Program in WinGX L.Kissel & R.H.Pratt Acta Cryst A46 170 1990'
O O -0.0041 0.0074 'WCROMER Program in WinGX L.Kissel & R.H.Pratt Acta Cryst A46 170 1990'
Cl Cl 0.1408 0.1896 'WCROMER Program in WinGX L.Kissel & R.H.Pratt Acta Cryst A46 170 1990'
U U -8.0145 4.5872 'WCROMER Program in WinGX L.Kissel & R.H.Pratt Acta Cryst A46 170 1990'

loop_
_geom_angle_atom_site_label_1
_geom_angle_atom_site_label_2
_geom_angle_atom_site_label_3
_geom_angle
_geom_angle_site_symmetry_1
_geom_angle_site_symmetry_3
Cl1 U1 O1 94.30(6) . .
Cl1 U1 N1 81.73(4) . .
Cl1 U1 O2 87.81(6) . .
Cl1 U1 N2 144.46(5) . .
Cl1 U1 N3 149.65(5) . .
Cl1 U1 N6 71.76(5) . .
O1 U1 N1 88.58(8) . .
O1 U1 O2 177.08(9) . .
O1 U1 N2 94.95(7) . .
O1 U1 N3 88.63(8) . .
O1 U1 N6 89.50(8) . .
N1 U1 O2 93.73(8) . .
N1 U1 N2 64.30(6) . .
N1 U1 N3 128.58(6) . .
N1 U1 N6 153.20(7) . .
O2 U1 N2 84.47(7) . .
O2 U1 N3 88.53(7) . .
O2 U1 N6 89.23(8) . .
N2 U1 N3 64.84(6) . .
N2 U1 N6 142.48(7) . .
N3 U1 N6 78.08(7) . .
U1 N1 C13 117.29(15) . .
U1 N1 C19 138.46(15) . .
C13 N1 C19 104.15(19) . .
H1A C1 C2 121.1 . .
H1A C1 C6 121.1 . .
C2 C1 C6 117.8(2) . .
U1 N2 C8 120.17(15) . .
U1 N2 C12 121.21(14) . .
C8 N2 C12 118.35(19) . .
C1 C2 H2A 118.8 . .
C1 C2 C3 122.4(3) . .
H2A C2 C3 118.8 . .
U1 N3 C6 139.81(15) . .
U1 N3 C7 116.83(15) . .
C6 N3 C7 102.62(19) . .
C2 C3 H3A 119.6 . .
C2 C3 C4 120.8(3) . .
H3A C3 C4 119.6 . .
C13 N4 C14 107.0(2) . .
C13 N4 H4N 126(2) . .
C14 N4 H4N 125(2) . .
C3 C4 H4A 121.1 . .
C3 C4 C5 117.9(3) . .
H4A C4 C5 121.1 . .
C5 N5 C7 103.42(19) . .
C4 C5 N5 128.8(2) . .
C4 C5 C6 121.7(2) . .
N5 C5 C6 109.5(2) . .
U1 N6 C20 120.85(18) . .
U1 N6 C24 118.91(18) . .
C20 N6 C24 117.9(2) . .
C1 C6 N3 132.8(2) . .
C1 C6 C5 119.4(2) . .
N3 C6 C5 107.7(2) . .
N3 C7 N5 116.7(2) . .
N3 C7 C8 121.1(2) . .
N5 C7 C8 122.2(2) . .
C35 N7 C36 107.3(2) . .
C35 N7 H7N 126(2) . .
C36 N7 H7N 126(2) . .
C38 N8 C41 104.0(2) . .
N2 C8 C7 115.60(19) . .
N2 C8 C9 121.6(2) . .
C7 C8 C9 122.7(2) . .
C8 C9 H9A 120.5 . .
C8 C9 C10 119.1(2) . .
H9A C9 C10 120.5 . .
C39 N9 C41 106.6(2) . .
C39 N9 H9N 127(2) . .
C41 N9 H9N 126(2) . .
C28 N10 C35 104.2(2) . .
C9 C10 H10A 120.3 . .
C9 C10 C11 119.5(2) . .
H10A C10 C11 120.3 . .
C10 C11 H11A 120.7 . .
C10 C11 C12 118.6(2) . .
H11A C11 C12 120.7 . .
C33 N11 C40 118.1(2) . .
N2 C12 C11 122.8(2) . .
N2 C12 C13 114.3(2) . .
C11 C12 C13 122.8(2) . .
C50 N12 C52 117.1(3) . .
N1 C13 N4 113.6(2) . .
N1 C13 C12 122.6(2) . .
N4 C13 C12 123.7(2) . .
N4 C14 C15 130.6(2) . .
N4 C14 C19 106.0(2) . .
C15 C14 C19 123.4(2) . .
C14 C15 H15A 121.7 . .
C14 C15 C16 116.6(2) . .
H15A C15 C16 121.7 . .
C15 C16 H16A 119.5 . .
C15 C16 C17 121.1(2) . .
H16A C16 C17 119.5 . .
C16 C17 H17A 118.8 . .
C16 C17 C18 122.3(2) . .
H17A C17 C18 118.8 . .
C17 C18 H18A 121.3 . .
C17 C18 C19 117.4(2) . .
H18A C18 C19 121.3 . .
N1 C19 C14 109.3(2) . .
N1 C19 C18 131.5(2) . .
C14 C19 C18 119.2(2) . .
N6 C20 H20A 118.6 . .
N6 C20 C21 122.8(3) . .
H20A C20 C21 118.6 . .
C20 C21 H21A 120.6 . .
C20 C21 C22 118.9(3) . .
H21A C21 C22 120.6 . .
C21 C22 H22A 120.4 . .
C21 C22 C23 119.1(3) . .
H22A C22 C23 120.4 . .
C22 C23 H23A 120.4 . .
C22 C23 C24 119.1(3) . .
H23A C23 C24 120.4 . .
N6 C24 C23 122.2(3) . .
N6 C24 H24A 118.9 . .
C23 C24 H24A 118.9 . .
H25A C25 C30 119.4 . .
H25A C25 C31 119.4 . .
C30 C25 C31 121.2(3) . .
H26A C26 C29 119.5 . .
H26A C26 C32 119.5 . .
C29 C26 C32 121.0(3) . .
H27A C27 C33 120.9 . .
H27A C27 C42 120.9 . .
C33 C27 C42 118.2(3) . .
N10 C28 C32 129.9(3) . .
N10 C28 C36 110.4(2) . .
C32 C28 C36 119.7(3) . .
C26 C29 H29A 119.0 . .
C26 C29 C34 122.1(3) . .
H29A C29 C34 119.0 . .
C25 C30 H30A 119.2 . .
C25 C30 C43 121.7(3) . .
H30A C30 C43 119.2 . .
C25 C31 H31A 120.8 . .
C25 C31 C38 118.4(3) . .
H31A C31 C38 120.8 . .
C26 C32 C28 117.9(3) . .
C26 C32 H32A 121.0 . .
C28 C32 H32A 121.0 . .
N11 C33 C27 122.5(3) . .
N11 C33 C35 114.1(2) . .
C27 C33 C35 123.5(3) . .
C29 C34 H34A 121.8 . .
C29 C34 C36 116.3(3) . .
H34A C34 C36 121.8 . .
N7 C35 N10 113.3(3) . .
N7 C35 C33 120.2(2) . .
N10 C35 C33 126.6(2) . .
N7 C36 C28 104.9(2) . .
N7 C36 C34 132.2(2) . .
C28 C36 C34 122.9(3) . .
H37A C37 C40 121.2 . .
H37A C37 C42 121.2 . .
C40 C37 C42 117.5(3) . .
N8 C38 C31 130.4(3) . .
N8 C38 C39 110.6(2) . .
C31 C38 C39 119.0(3) . .
N9 C39 C38 104.6(2) . .
N9 C39 C43 132.2(2) . .
C38 C39 C43 123.2(2) . .
N11 C40 C37 123.5(3) . .
N11 C40 C41 113.9(2) . .
C37 C40 C41 122.6(3) . .
N8 C41 N9 114.2(2) . .
N8 C41 C40 127.3(2) . .
N9 C41 C40 118.5(2) . .
C27 C42 C37 120.2(3) . .
C27 C42 H42A 119.9 . .
C37 C42 H42A 119.9 . .
C30 C43 C39 116.6(3) . .
C30 C43 H43A 121.7 . .
C39 C43 H43A 121.7 . .
N12 C50 H50A 118.5 . .
N12 C50 C54 123.0(3) . .
H50A C50 C54 118.5 . .
H51A C51 C52 120.3 . .
H51A C51 C53 120.3 . .
C52 C51 C53 119.3(3) . .
N12 C52 C51 123.4(3) . .
N12 C52 H52A 118.3 . .
C51 C52 H52A 118.3 . .
C51 C53 H53A 121.2 . .
C51 C53 C54 117.7(3) . .
H53A C53 C54 121.2 . .
C50 C54 C53 119.4(3) . .
C50 C54 H54A 120.3 . .
C53 C54 H54A 120.3 . .
H55A C55 C57 119.7 . .
H55A C55 C58 119.7 . 2_757
C57 C55 C58 120.5(3) . 2_757
C55 C57 H57A 120.7 . .
C55 C57 C58 118.6(3) . .
H57A C57 C58 120.7 . .
C55 C58 C57 120.8(3) 2_757 .
C55 C58 H58A 119.6 2_757 .
C57 C58 H58A 119.6 . .
C59 N13 C60 116.5(4) . .
N13 C59 H59A 117.4 . .
N13 C59 C62 125.2(4) . .
H59A C59 C62 117.4 . .
N13 C60 H60A 118.7 . .
N13 C60 C61 122.6(4) . .
H60A C60 C61 118.7 . .
C60 C61 H61A 120.3 . .
C60 C61 C63 119.5(4) . .
H61A C61 C63 120.3 . .
C59 C62 H62A 121.5 . .
C59 C62 C63 117.1(5) . .
H62A C62 C63 121.5 . .
C61 C63 C62 119.2(5) . .
C61 C63 H63A 120.4 . .
C62 C63 H63A 120.4 . .

loop_
_geom_bond_atom_site_label_1
_geom_bond_atom_site_label_2
_geom_bond_distance
_geom_bond_site_symmetry_2
U1 Cl1 2.6832(7) .
U1 O1 1.7563(18) .
U1 N1 2.568(2) .
U1 O2 1.7632(18) .
U1 N2 2.5622(18) .
U1 N3 2.553(2) .
U1 N6 2.523(2) .
N1 C13 1.332(3) .
N1 C19 1.406(3) .
C1 H1A 0.9500 .
C1 C2 1.376(4) .
C1 C6 1.408(3) .
N2 C8 1.351(3) .
N2 C12 1.348(3) .
C2 H2A 0.9500 .
C2 C3 1.405(4) .
N3 C6 1.401(3) .
N3 C7 1.368(3) .
C3 H3A 0.9500 .
C3 C4 1.370(4) .
N4 C13 1.350(3) .
N4 C14 1.380(3) .
N4 H4N 0.98(4) .
C4 H4A 0.9500 .
C4 C5 1.403(4) .
N5 C5 1.379(3) .
N5 C7 1.335(3) .
C5 C6 1.414(3) .
N6 C20 1.343(3) .
N6 C24 1.352(3) .
C7 C8 1.452(3) .
N7 C35 1.364(3) .
N7 C36 1.372(4) .
N7 H7N 0.81(3) .
N8 C38 1.388(4) .
N8 C41 1.310(3) .
C8 C9 1.397(3) .
C9 H9A 0.9500 .
C9 C10 1.382(4) .
N9 C39 1.381(3) .
N9 C41 1.363(3) .
N9 H9N 0.78(3) .
N10 C28 1.390(4) .
N10 C35 1.324(3) .
C10 H10A 0.9500 .
C10 C11 1.381(3) .
C11 H11A 0.9500 .
C11 C12 1.384(3) .
N11 C33 1.338(3) .
N11 C40 1.338(4) .
C12 C13 1.453(3) .
N12 C50 1.332(4) .
N12 C52 1.322(4) .
C14 C15 1.388(3) .
C14 C19 1.399(3) .
C15 H15A 0.9500 .
C15 C16 1.382(4) .
C16 H16A 0.9500 .
C16 C17 1.399(4) .
C17 H17A 0.9500 .
C17 C18 1.382(4) .
C18 H18A 0.9500 .
C18 C19 1.406(3) .
C20 H20A 0.9500 .
C20 C21 1.377(4) .
C21 H21A 0.9500 .
C21 C22 1.383(5) .
C22 H22A 0.9500 .
C22 C23 1.374(5) .
C23 H23A 0.9500 .
C23 C24 1.384(4) .
C24 H24A 0.9500 .
C25 H25A 0.9500 .
C25 C30 1.407(4) .
C25 C31 1.378(4) .
C26 H26A 0.9500 .
C26 C29 1.407(5) .
C26 C32 1.385(5) .
C27 H27A 0.9500 .
C27 C33 1.399(4) .
C27 C42 1.382(5) .
C28 C32 1.397(4) .
C28 C36 1.408(4) .
C29 H29A 0.9500 .
C29 C34 1.382(4) .
C30 H30A 0.9500 .
C30 C43 1.382(4) .
C31 H31A 0.9500 .
C31 C38 1.403(4) .
C32 H32A 0.9500 .
C33 C35 1.463(4) .
C34 H34A 0.9500 .
C34 C36 1.387(4) .
C37 H37A 0.9500 .
C37 C40 1.394(4) .
C37 C42 1.380(4) .
C38 C39 1.408(4) .
C39 C43 1.384(4) .
C40 C41 1.477(4) .
C42 H42A 0.9500 .
C43 H43A 0.9500 .
C50 H50A 0.9500 .
C50 C54 1.383(5) .
C51 H51A 0.9500 .
C51 C52 1.386(4) .
C51 C53 1.369(4) .
C52 H52A 0.9500 .
C53 H53A 0.9500 .
C53 C54 1.376(5) .
C54 H54A 0.9500 .
C55 H55A 0.9500 .
C55 C57 1.365(4) .
C55 C58 1.376(5) 2_757
C57 H57A 0.9500 .
C57 C58 1.360(4) .
C58 C55 1.376(5) 2_757
C58 H58A 0.9500 .
N13 C59 1.283(6) .
N13 C60 1.337(6) .
C59 H59A 0.9500 .
C59 C62 1.366(7) .
C60 H60A 0.9500 .
C60 C61 1.359(6) .
C61 H61A 0.9500 .
C61 C63 1.331(7) .
C62 H62A 0.9500 .
C62 C63 1.368(7) .
C63 H63A 0.9500 .

loop_
_geom_hbond_atom_site_label_D
_geom_hbond_atom_site_label_H
_geom_hbond_atom_site_label_A
_geom_hbond_distance_DH
_geom_hbond_distance_HA
_geom_hbond_distance_DA
_geom_hbond_angle_DHA
N4 H4N N12 0.98(4) 1.83(4) 2.788(3) 166(3)
N9 H9N N5 0.78(3) 2.21(3) 2.954(3) 162(3)
N7 H7N N5 0.81(3) 2.24(3) 3.026(3) 166(3)
